data_7134578
loop_
_publ_author_name
'Tanioka, Masaru'
'Kitamura, Fumino'
'Oyama, Masaya'
'Chen, Shiyu'
'Ohishi, Yuki'
'Yamada, Tsuyoshi'
'Matsuya, Yuji'

_publ_section_title
;
 Design strategy for tautomerization-based small panchromatic molecules
;
_journal_issue 51
_journal_name_full 'Chemical Communications'
_journal_page_first 9298
_journal_page_last 9301
_journal_paper_doi 10.1039/D5CC01507C
_journal_volume 61
_journal_year 2025
_chemical_formula_moiety '2(C H Cl3), C24 H19 N O4'
_chemical_formula_sum 'C26 H21 Cl6 N O4'
_chemical_formula_weight 624.14
_chemical_name_common 'compound 2'
_chemical_name_systematic 'bridged rhodol'
_space_group_crystal_system orthorhombic
_space_group_IT_number 33
_space_group_name_Hall 'P 2c -2n'
_space_group_name_H-M_alt 'P n a 21'
_atom_sites_solution_hydrogens geom
_atom_sites_solution_primary iterative
_audit_creation_date 2025-05-13
_audit_creation_method
;
Olex2 1.5
(compiled 2025.04.05 svn.rf049d14d for OlexSys, GUI svn.r7224)
;
_audit_update_record
;
2025-05-19 deposited with the CCDC.	2025-05-21 downloaded from the CCDC.
;
_cell_angle_alpha 90
_cell_angle_beta 90
_cell_angle_gamma 90
_cell_formula_units_Z 8
_cell_length_a 24.0040(6)
_cell_length_b 7.00530(10)
_cell_length_c 31.8407(7)
_cell_measurement_reflns_used 8109
_cell_measurement_temperature 103.15
_cell_measurement_theta_max 67.9070
_cell_measurement_theta_min 2.7290
_cell_volume 5354.18(19)
_computing_cell_refinement 'CrysAlisPro 1.171.40.80a (Rigaku OD, 2020)'
_computing_data_collection 'CrysAlisPro 1.171.40.80a (Rigaku OD, 2020)'
_computing_data_reduction 'CrysAlisPro 1.171.40.80a (Rigaku OD, 2020)'
_computing_molecular_graphics 'Olex2 1.5 (Dolomanov et al., 2009)'
_computing_publication_material 'Olex2 1.5 (Dolomanov et al., 2009)'
_computing_structure_refinement 'SHELXL 2019/3 (Sheldrick, 2015)'
_computing_structure_solution 'olex2.solve 1.5 (Bourhis et al., 2015)'
_diffrn_ambient_temperature 103.15
_diffrn_detector_area_resol_mean 10.0000
_diffrn_detector_type HyPix3000
_diffrn_measured_fraction_theta_full 0.990
_diffrn_measured_fraction_theta_max 0.983
_diffrn_measurement_details
;
List of Runs (angles in degrees, time in seconds):

  # Type    Start    End  Width  t~exp~   \w     \q     \k     \f   Frames
#--------------------------------------------------------------------------
  1  \w    -28.00  21.00   0.50   10.25    --  -41.44  58.00  28.00   98
  2  \w    -24.00   1.00   0.50   10.25    --  -41.44  72.00 161.00   50
  3  \w    -56.00 -28.00   0.50   40.98    --  -95.43  58.00  28.00   56
  4  \w    -47.00   4.00   0.50   10.25    --  -41.44  94.00-101.00  102
  5  \w    -53.00 -23.00   0.50   40.98    --  -95.43  94.00-101.00   60
  6  \w    -28.00  29.00   0.50   10.25    --  -41.44  21.00-180.00  114
  7  \w    -24.00  41.00   0.50   10.25    --   41.75 -43.00 -60.00  130
  8  \w     -7.00  19.00   0.50   10.25    --   41.75 -58.00-112.00   52
  9  \w     29.00  57.00   0.50   40.98    --   95.75 -50.00 -90.00   56
 10  \w     31.00  76.00   0.50   40.98    --   95.75 -68.00 -30.00   90
 11  \w     30.00  57.00   0.50   40.98    --   95.75 -50.00  30.00   54
 12  \w     35.00  62.00   0.50   40.98    --   95.75 -59.00  60.00   54
 13  \w     29.00  54.00   0.50   40.98    --   95.75 -50.00 120.00   50
 14  \w     29.00  57.00   0.50   40.98    --   95.75 -50.00  90.00   56
 15  \w     81.00 106.00   0.50   40.98    --   95.75 -94.00 147.00   50
 16  \w     50.00  76.00   0.50   40.98    --   95.75 -94.00 147.00   52
 17  \w    122.00 160.00   0.50   40.98    --   95.75  33.00  90.00   76
 18  \w     88.00 158.00   0.50   40.98    --   95.75  72.00 161.00  140
 19  \w     84.00 112.00   0.50   40.98    --   95.75  33.00  90.00   56
 20  \w     64.00  90.00   0.50   10.25    --   41.75  72.00 161.00   52
 21  \w     40.00  65.00   0.50   10.25    --   41.75  58.00  28.00   50
 22  \w     32.00  57.00   0.50   40.98    --   95.75 -50.00-180.00   50
 23  \w    -53.00 -28.00   0.50   10.25    --  -41.44 -72.00  31.00   50
 24  \w    -89.00 -64.00   0.50   10.25    --  -41.44 -58.00-112.00   50
 25  \w   -121.00 -96.00   0.50   40.98    --  -95.43 -58.00-112.00   50
 26  \w   -109.00 -83.00   0.50   10.25    --  -41.44-138.00 -30.00   52
 27  \w    -90.00 -65.00   0.50   10.25    --  -41.44-138.00  60.00   50
 28  \w     -1.00  24.00   0.50   10.25    --   41.75 -94.00 147.00   50
 29  \w    -83.00 -58.00   0.50   40.98    --  -95.43  72.00 161.00   50
 30  \w    -76.00 -31.00   0.50   40.98    --  -95.43  68.00-120.00   90
;
_diffrn_measurement_device 'four-circle diffractometer'
_diffrn_measurement_device_type 'XtaLAB Synergy, Single source at home/near, HyPix3000'
_diffrn_measurement_method '\w scans'
_diffrn_radiation_type CuK\a
_diffrn_radiation_wavelength 1.54184
_diffrn_reflns_av_R_equivalents 0.0689
_diffrn_reflns_av_unetI/netI 0.0606
_diffrn_reflns_Laue_measured_fraction_full 0.990
_diffrn_reflns_Laue_measured_fraction_max 0.983
_diffrn_reflns_limit_h_max 28
_diffrn_reflns_limit_h_min -27
_diffrn_reflns_limit_k_max 8
_diffrn_reflns_limit_k_min -8
_diffrn_reflns_limit_l_max 36
_diffrn_reflns_limit_l_min -38
_diffrn_reflns_number 17269
_diffrn_reflns_point_group_measured_fraction_full 0.784
_diffrn_reflns_point_group_measured_fraction_max 0.776
_diffrn_reflns_theta_full 67.684
_diffrn_reflns_theta_max 68.494
_diffrn_reflns_theta_min 2.776
_exptl_absorpt_coefficient_mu 6.153
_exptl_absorpt_correction_T_max 1.000
_exptl_absorpt_correction_T_min 0.897
_exptl_absorpt_correction_type gaussian
_exptl_absorpt_process_details
;
CrysAlisPro 1.171.40.80a (Rigaku Oxford Diffraction, 2020)
Numerical absorption correction based on gaussian integration over
			a multifaceted crystal model
Empirical absorption correction using spherical harmonics,
 implemented in SCALE3 ABSPACK scaling algorithm.
;
_exptl_crystal_colour 'clear light green'
_exptl_crystal_colour_lustre clear
_exptl_crystal_colour_modifier light
_exptl_crystal_colour_primary green
_exptl_crystal_density_diffrn 1.549
_exptl_crystal_description block
_exptl_crystal_F_000 2544
_exptl_crystal_recrystallization_method 'Re-crystallisation from solvent: CHCl3/Et2O'
_exptl_crystal_size_max 0.149
_exptl_crystal_size_mid 0.123
_exptl_crystal_size_min 0.051
_refine_diff_density_max 0.787
_refine_diff_density_min -0.399
_refine_diff_density_rms 0.141
_refine_ls_abs_structure_details
;
 Flack x determined using 2122 quotients [(I+)-(I-)]/[(I+)+(I-)]
 (Parsons, Flack and Wagner, Acta Cryst. B69 (2013) 249-259).
;
_refine_ls_abs_structure_Flack 0.139(19)
_refine_ls_extinction_method none
_refine_ls_goodness_of_fit_ref 1.076
_refine_ls_hydrogen_treatment constr
_refine_ls_matrix_type full
_refine_ls_number_parameters 746
_refine_ls_number_reflns 7655
_refine_ls_number_restraints 307
_refine_ls_restrained_S_all 1.085
_refine_ls_R_factor_all 0.0916
_refine_ls_R_factor_gt 0.0863
_refine_ls_shift/su_max 0.000
_refine_ls_shift/su_mean 0.000
_refine_ls_structure_factor_coef Fsqd
_refine_ls_weighting_details 'w=1/[\s^2^(Fo^2^)+(0.1782P)^2^+2.3647P] where P=(Fo^2^+2Fc^2^)/3'
_refine_ls_weighting_scheme calc
_refine_ls_wR_factor_gt 0.2323
_refine_ls_wR_factor_ref 0.2397
_reflns_Friedel_coverage 0.549
_reflns_Friedel_fraction_full 0.569
_reflns_Friedel_fraction_max 0.561
_reflns_number_gt 6875
_reflns_number_total 7655
_reflns_threshold_expression 'I > 2\s(I)'
_cod_data_source_file d5cc01507c4.cif
_cod_data_source_block exp_121
_cod_depositor_comments 'Adding full bibliography for 7134578--7134579.cif.'
_cod_database_code 7134578
_shelx_shelxl_version_number 2019/3
_chemical_oxdiff_formula 'C H N O Cl'
_shelx_space_group_comment
;
The symmetry employed for this shelxl refinement is uniquely defined
by the following loop, which should always be used as a source of
symmetry information in preference to the above space-group names.
They are only intended as comments.
;
_olex2_refinement_description
;
1. Restrained distances
 C2-Cl6 = C2-Cl4 = C2-Cl5
 1.78 with sigma of 0.02
 C1-Cl2 = C1-Cl3 = C1-Cl1
 1.78 with sigma of 0.02
 C2-Cl6 \\sim C2-Cl4 \\sim C2-Cl5
 with sigma of 0.02
 Cl6-Cl4 \\sim Cl4-Cl5 \\sim Cl5-Cl6
 with sigma of 0.04
 C2-Cl6 \\sim C2'-Cl6'
 with sigma of 0.02
 C2-Cl4 \\sim C2'-Cl4'
 with sigma of 0.02
 C2-Cl5 \\sim C2'-Cl5'
 with sigma of 0.02
 Cl6-Cl4 \\sim Cl6'-Cl4'
 with sigma of 0.04
 Cl6-Cl5 \\sim Cl6'-Cl5'
 with sigma of 0.04
 Cl4-Cl5 \\sim Cl4'-Cl5'
 with sigma of 0.04
 C1-Cl2 \\sim C1-Cl3 \\sim C1-Cl1
 with sigma of 0.02
 Cl2-Cl3 \\sim Cl3-Cl1 \\sim Cl1-Cl2
 with sigma of 0.04
 C1-Cl2 \\sim C1'-Cl2'
 with sigma of 0.02
 C1-Cl3 \\sim C1'-Cl3'
 with sigma of 0.02
 C1-Cl1 \\sim C1'-Cl1'
 with sigma of 0.02
 Cl2-Cl3 \\sim Cl2'-Cl3'
 with sigma of 0.04
 Cl2-Cl1 \\sim Cl2'-Cl1'
 with sigma of 0.04
 Cl3-Cl1 \\sim Cl3'-Cl1'
 with sigma of 0.04
2. Uiso/Uaniso restraints and constraints
C2 \\sim Cl4 \\sim Cl5 \\sim Cl6: within 2A with sigma of 0.04 and sigma for
terminal atoms of 0.08 within 2A
C2' \\sim Cl4' \\sim Cl5' \\sim Cl6' \\sim C2 \\sim Cl4 \\sim Cl5 \\sim Cl6:
within 2A with sigma of 0.01 and sigma for terminal atoms of 0.02 within 2A
C1 \\sim Cl1 \\sim Cl2 \\sim Cl3: within 2A with sigma of 0.04 and sigma for
terminal atoms of 0.08 within 2A
C1 \\sim Cl1 \\sim Cl2 \\sim Cl3 \\sim C1' \\sim Cl1' \\sim Cl2' \\sim Cl3':
within 2A with sigma of 0.01 and sigma for terminal atoms of 0.02 within 2A
3. Rigid body (RIGU) restrains
 C2, Cl4, Cl5, Cl6
 with sigma for 1-2 distances of 0.004 and sigma for 1-3 distances of 0.004
 C2', Cl4', Cl5', Cl6', C2, Cl4, Cl5, Cl6
 with sigma for 1-2 distances of 0.01 and sigma for 1-3 distances of 0.01
 C1, Cl1, Cl2, Cl3
 with sigma for 1-2 distances of 0.004 and sigma for 1-3 distances of 0.004
 C1, Cl1, Cl2, Cl3, C1', Cl1', Cl2', Cl3'
 with sigma for 1-2 distances of 0.01 and sigma for 1-3 distances of 0.01
4. Others
 Sof(Cl4')=Sof(C2')=Sof(H2')=Sof(Cl6')=Sof(Cl5')=1-FVAR(1)
 Sof(C2)=Sof(H2)=Sof(Cl6)=Sof(Cl4)=Sof(Cl5)=FVAR(1)
 Sof(C1')=Sof(H1')=Sof(Cl2')=Sof(Cl1')=Sof(Cl3')=1-FVAR(2)
 Sof(C1)=Sof(H1)=Sof(Cl2)=Sof(Cl3)=Sof(Cl1)=FVAR(2)
5.a Ternary CH refined with riding coordinates:
 C3(H3), C4(H4), C2(H2), C2'(H2'), C1(H1), C1'(H1')
5.b Secondary CH2 refined with riding coordinates:
 C21A(H21A,H21B), C23A(H23A,H23B), C21B(H21C,H21D), C23B(H23C,H23D)
5.c Aromatic/amide H refined with riding coordinates:
 C4A(H4A), C2A(H2AA), C18B(H18B), C2B(H2B), C15A(H15A), C16A(H16A), C5B(H5B),
 C5A(H5A), C12A(H12A), C17B(H17B), C15B(H15B), C4B(H4B), C17A(H17A), C12B(H12B),
  C16B(H16B), C18A(H18A)
5.d Tetrahedral OH refined with riding coordinates:
 O2A(H2A)
5.e Idealised Me refined as rotating group:
 C22A(H22A,H22B,H22C), C22B(H22D,H22E,H22F), C24A(H24A,H24B,H24C), C24B(H24D,
 H24E,H24F)
5.f Idealised tetrahedral OH refined as rotating group:
 O3B(H3B)
;
_olex2_submission_special_instructions 'No special instructions were received'
_oxdiff_exptl_absorpt_empirical_details
;
Empirical correction (ABSPACK) includes:
- Absorption correction using spherical harmonics
- Frame scaling
;
_oxdiff_exptl_absorpt_empirical_full_max 1.855
_oxdiff_exptl_absorpt_empirical_full_min 0.582

loop_
_space_group_symop_operation_xyz
'x, y, z'
'-x, -y, z+1/2'
'x+1/2, -y+1/2, z'
'-x+1/2, y+1/2, z+1/2'

loop_
_atom_site_label
_atom_site_type_symbol
_atom_site_fract_x
_atom_site_fract_y
_atom_site_fract_z
_atom_site_U_iso_or_equiv
_atom_site_adp_type
_atom_site_occupancy
_atom_site_site_symmetry_order
_atom_site_calc_flag
_atom_site_refinement_flags_posn
_atom_site_refinement_flags_adp
_atom_site_refinement_flags_occupancy
_atom_site_disorder_assembly
_atom_site_disorder_group
C1 C 0.8250(5) -0.2204(17) 0.6972(4) 0.073(3) Uani 0.835(8) 1 d D U P B 1
H1 H 0.800910 -0.266257 0.673697 0.088 Uiso 0.835(8) 1 calc R U P B 1
Cl1 Cl 0.89410(18) -0.3024(8) 0.68972(14) 0.0851(15) Uani 0.835(8) 1 d D U P B 1
Cl2 Cl 0.82390(19) 0.0313(5) 0.69909(11) 0.0655(11) Uani 0.835(8) 1 d D U P B 1
Cl3 Cl 0.8000(3) -0.3093(6) 0.74494(14) 0.0753(13) Uani 0.835(8) 1 d D U P B 1
C2' C 0.5542(15) 0.708(4) 0.8025(14) 0.083(5) Uani 0.25(2) 1 d D U P A 2
H2' H 0.529817 0.722543 0.827745 0.100 Uiso 0.25(2) 1 calc R U P A 2
Cl4' Cl 0.5163(14) 0.717(5) 0.7557(11) 0.091(7) Uani 0.25(2) 1 d D U P A 2
Cl5' Cl 0.5988(11) 0.904(5) 0.7957(6) 0.096(6) Uani 0.25(2) 1 d D U P A 2
Cl6' Cl 0.5908(15) 0.491(4) 0.8024(6) 0.097(6) Uani 0.25(2) 1 d D U P A 2
C2 C 0.5468(6) 0.6675(19) 0.7982(6) 0.076(4) Uani 0.75(2) 1 d D U P A 1
H2 H 0.528457 0.711159 0.824711 0.091 Uiso 0.75(2) 1 calc R U P A 1
Cl4 Cl 0.4992(3) 0.6927(11) 0.7573(3) 0.0638(16) Uani 0.75(2) 1 d D U P A 1
Cl5 Cl 0.6075(5) 0.802(2) 0.7912(4) 0.123(3) Uani 0.75(2) 1 d D U P A 1
Cl6 Cl 0.5630(4) 0.4221(10) 0.80372(15) 0.074(2) Uani 0.75(2) 1 d D U P A 1
C1' C 0.8211(17) -0.247(4) 0.6986(18) 0.081(5) Uani 0.165(8) 1 d D U P B 2
H1' H 0.799186 -0.256985 0.671974 0.097 Uiso 0.165(8) 1 calc R U P B 2
Cl1' Cl 0.8673(12) -0.441(4) 0.6966(8) 0.107(6) Uani 0.165(8) 1 d D U P B 2
Cl2' Cl 0.8589(14) -0.034(4) 0.6933(9) 0.104(6) Uani 0.165(8) 1 d D U P B 2
Cl3' Cl 0.7717(12) -0.273(4) 0.7385(7) 0.087(6) Uani 0.165(8) 1 d D U P B 2
C3 C 0.8765(5) 0.1491(16) 0.5985(4) 0.058(3) Uani 1 1 d . . . . .
H3 H 0.855114 0.036176 0.608929 0.070 Uiso 1 1 calc R U . . .
Cl7 Cl 0.89451(17) 0.1139(4) 0.54489(11) 0.0798(9) Uani 1 1 d . . . . .
Cl8 Cl 0.83535(11) 0.3541(4) 0.60272(11) 0.0664(8) Uani 1 1 d . . . . .
Cl9 Cl 0.93748(11) 0.1768(5) 0.62826(12) 0.0699(8) Uani 1 1 d . . . . .
C4 C 0.8928(5) -0.1837(16) 0.4054(4) 0.057(3) Uani 1 1 d . . . . .
H4 H 0.913787 -0.072453 0.393701 0.068 Uiso 1 1 calc R U . . .
Cl10 Cl 0.93327(10) -0.3895(4) 0.39891(11) 0.0608(7) Uani 1 1 d . . . . .
Cl11 Cl 0.83002(11) -0.2067(4) 0.37767(12) 0.0650(8) Uani 1 1 d . . . . .
Cl12 Cl 0.88021(15) -0.1419(4) 0.45926(10) 0.0709(8) Uani 1 1 d . . . . .
C1A C 0.6636(3) -0.2177(11) 0.4499(3) 0.0332(17) Uani 1 1 d . . . . .
C2A C 0.6745(4) -0.2270(12) 0.4080(3) 0.0394(19) Uani 1 1 d . . . . .
H2AA H 0.711805 -0.214479 0.398407 0.047 Uiso 1 1 calc R U . . .
C3A C 0.6316(4) -0.2547(10) 0.3785(3) 0.0365(18) Uani 1 1 d . . . . .
C4A C 0.5763(3) -0.2693(12) 0.3962(3) 0.0361(18) Uani 1 1 d . . . . .
H4A H 0.545678 -0.288517 0.377740 0.043 Uiso 1 1 calc R U . . .
C5A C 0.5664(4) -0.2566(11) 0.4384(3) 0.0371(18) Uani 1 1 d . . . . .
H5A H 0.529241 -0.269343 0.448247 0.045 Uiso 1 1 calc R U . . .
C6A C 0.6098(4) -0.2249(10) 0.4680(3) 0.0339(18) Uani 1 1 d . . . . .
C7A C 0.6052(4) -0.2140(10) 0.5137(3) 0.0314(17) Uani 1 1 d . . . . .
C8A C 0.6537(4) -0.2278(10) 0.5366(3) 0.0333(18) Uani 1 1 d . . . . .
C9A C 0.6542(4) -0.2458(11) 0.5813(3) 0.0329(17) Uani 1 1 d . . . . .
C10A C 0.7052(4) -0.2513(11) 0.6045(3) 0.0386(19) Uani 1 1 d . . . . .
C11A C 0.7598(4) -0.2312(11) 0.5820(3) 0.0393(19) Uani 1 1 d . . . . .
C12A C 0.7569(4) -0.2163(11) 0.5382(3) 0.0340(17) Uani 1 1 d . . . . .
H12A H 0.790717 -0.205540 0.522812 0.041 Uiso 1 1 calc R U . . .
C13A C 0.7075(4) -0.2165(10) 0.5164(3) 0.0319(17) Uani 1 1 d . . . . .
C14A C 0.5526(4) -0.1937(9) 0.5368(3) 0.0351(18) Uani 1 1 d . . . . .
C15A C 0.5037(4) -0.1320(11) 0.5181(3) 0.041(2) Uani 1 1 d . . . . .
H15A H 0.503544 -0.098908 0.489182 0.049 Uiso 1 1 calc R U . . .
C16A C 0.4545(4) -0.1183(13) 0.5417(3) 0.048(2) Uani 1 1 d . . . . .
H16A H 0.422017 -0.067064 0.528967 0.057 Uiso 1 1 calc R U . . .
C17A C 0.4525(4) -0.1776(14) 0.5829(4) 0.050(2) Uani 1 1 d . . . . .
H17A H 0.418058 -0.183363 0.597612 0.060 Uiso 1 1 calc R U . . .
C18A C 0.5017(4) -0.2283(13) 0.6022(3) 0.0411(19) Uani 1 1 d . . . . .
H18A H 0.501976 -0.262891 0.631088 0.049 Uiso 1 1 calc R U . . .
C19A C 0.5511(4) -0.2286(11) 0.5793(3) 0.0385(19) Uani 1 1 d . . . . .
C20A C 0.6044(4) -0.2612(12) 0.6038(3) 0.0380(19) Uani 1 1 d . . . . .
C21A C 0.6945(5) -0.2227(14) 0.3186(3) 0.047(2) Uani 1 1 d . . . . .
H21A H 0.713467 -0.124361 0.335797 0.057 Uiso 1 1 calc R U . . .
H21B H 0.689023 -0.169488 0.290133 0.057 Uiso 1 1 calc R U . . .
C22A C 0.7320(5) -0.3992(15) 0.3157(3) 0.057(3) Uani 1 1 d . . . . .
H22A H 0.711155 -0.504493 0.302884 0.085 Uiso 1 1 calc R U . . .
H22B H 0.744178 -0.436347 0.343891 0.085 Uiso 1 1 calc R U . . .
H22C H 0.764616 -0.369556 0.298363 0.085 Uiso 1 1 calc R U . . .
C23A C 0.5963(5) -0.3216(15) 0.3071(3) 0.052(2) Uani 1 1 d . . . . .
H23A H 0.570540 -0.412156 0.321000 0.063 Uiso 1 1 calc R U . . .
H23B H 0.613927 -0.388344 0.283172 0.063 Uiso 1 1 calc R U . . .
C24A C 0.5636(6) -0.1522(16) 0.2910(4) 0.065(3) Uani 1 1 d . . . . .
H24A H 0.540668 -0.191964 0.267020 0.097 Uiso 1 1 calc R U . . .
H24B H 0.589380 -0.051704 0.282031 0.097 Uiso 1 1 calc R U . . .
H24C H 0.539437 -0.103296 0.313331 0.097 Uiso 1 1 calc R U . . .
N1A N 0.6398(3) -0.2637(11) 0.3372(2) 0.0399(16) Uani 1 1 d . . . . .
O1A O 0.8035(3) -0.2226(9) 0.6032(2) 0.0454(15) Uani 1 1 d . . . . .
O2A O 0.7069(3) -0.2725(9) 0.6443(2) 0.0420(14) Uani 1 1 d . . . . .
H2A H 0.674310 -0.279482 0.653748 0.063 Uiso 1 1 calc R U . . .
O3A O 0.6024(3) -0.2849(9) 0.6429(2) 0.0441(15) Uani 1 1 d . . . . .
O4A O 0.7109(3) -0.1986(7) 0.47481(18) 0.0352(12) Uani 1 1 d . . . . .
C1B C 0.6037(4) 0.2871(10) 0.5507(3) 0.0350(18) Uani 1 1 d . . . . .
C2B C 0.5916(4) 0.2807(12) 0.5926(3) 0.0384(18) Uani 1 1 d . . . . .
H2B H 0.554408 0.296099 0.602163 0.046 Uiso 1 1 calc R U . . .
C3B C 0.6361(4) 0.2506(12) 0.6218(3) 0.041(2) Uani 1 1 d . . . . .
C4B C 0.6897(4) 0.2277(12) 0.6044(3) 0.042(2) Uani 1 1 d . . . . .
H4B H 0.720127 0.205889 0.622852 0.050 Uiso 1 1 calc R U . . .
C5B C 0.6997(4) 0.2354(12) 0.5631(3) 0.0368(18) Uani 1 1 d . . . . .
H5B H 0.736644 0.214612 0.553431 0.044 Uiso 1 1 calc R U . . .
C6B C 0.6571(4) 0.2736(11) 0.5328(3) 0.0339(18) Uani 1 1 d . . . . .
C7B C 0.6618(4) 0.2818(11) 0.4881(3) 0.0360(19) Uani 1 1 d . . . . .
C8B C 0.6129(3) 0.2753(10) 0.4637(3) 0.0306(16) Uani 1 1 d . . . . .
C9B C 0.6125(4) 0.2565(11) 0.4193(3) 0.0340(18) Uani 1 1 d . . . . .
C10B C 0.5620(4) 0.2588(11) 0.3960(3) 0.0386(19) Uani 1 1 d . . . . .
C11B C 0.5089(4) 0.2966(11) 0.4174(3) 0.041(2) Uani 1 1 d . . . . .
C12B C 0.5101(4) 0.3079(11) 0.4622(3) 0.0393(19) Uani 1 1 d . . . . .
H12B H 0.476237 0.323857 0.477299 0.047 Uiso 1 1 calc R U . . .
C13B C 0.5600(4) 0.2960(10) 0.4838(3) 0.0339(18) Uani 1 1 d . . . . .
C14B C 0.7158(4) 0.2911(10) 0.4646(3) 0.0363(18) Uani 1 1 d . . . . .
C15B C 0.7678(4) 0.3450(11) 0.4833(3) 0.0384(18) Uani 1 1 d . . . . .
H15B H 0.769052 0.380668 0.512098 0.046 Uiso 1 1 calc R U . . .
C16B C 0.8156(4) 0.3452(12) 0.4599(3) 0.043(2) Uani 1 1 d . . . . .
H16B H 0.849521 0.384811 0.472661 0.052 Uiso 1 1 calc R U . . .
C17B C 0.8159(4) 0.2901(14) 0.4188(4) 0.050(2) Uani 1 1 d . . . . .
H17B H 0.850190 0.279349 0.404092 0.060 Uiso 1 1 calc R U . . .
C18B C 0.7667(4) 0.2502(13) 0.3988(3) 0.045(2) Uani 1 1 d . . . . .
H18B H 0.766901 0.220941 0.369685 0.054 Uiso 1 1 calc R U . . .
C19B C 0.7161(4) 0.2521(11) 0.4207(3) 0.0370(18) Uani 1 1 d . . . . .
C20B C 0.6651(4) 0.2348(12) 0.3981(3) 0.041(2) Uani 1 1 d . . . . .
C21B C 0.5717(4) 0.2906(16) 0.6825(3) 0.049(2) Uani 1 1 d . . . . .
H21C H 0.577346 0.350114 0.710335 0.059 Uiso 1 1 calc R U . . .
H21D H 0.552667 0.384806 0.664286 0.059 Uiso 1 1 calc R U . . .
C22B C 0.5359(5) 0.1215(18) 0.6872(4) 0.059(3) Uani 1 1 d . . . . .
H22D H 0.532004 0.057367 0.660017 0.088 Uiso 1 1 calc R U . . .
H22E H 0.499063 0.161067 0.697284 0.088 Uiso 1 1 calc R U . . .
H22F H 0.552678 0.033489 0.707510 0.088 Uiso 1 1 calc R U . . .
C23B C 0.6701(5) 0.180(2) 0.6943(4) 0.065(3) Uani 1 1 d . . . . .
H23C H 0.695215 0.087662 0.680104 0.078 Uiso 1 1 calc R U . . .
H23D H 0.652084 0.112959 0.718078 0.078 Uiso 1 1 calc R U . . .
C24B C 0.7038(6) 0.3448(17) 0.7107(4) 0.069(3) Uani 1 1 d . . . . .
H24D H 0.724968 0.402178 0.687578 0.104 Uiso 1 1 calc R U . . .
H24E H 0.729612 0.299286 0.732315 0.104 Uiso 1 1 calc R U . . .
H24F H 0.678748 0.440504 0.722804 0.104 Uiso 1 1 calc R U . . .
N1B N 0.6266(4) 0.2444(13) 0.6641(3) 0.0489(19) Uani 1 1 d . . . . .
O1B O 0.4658(3) 0.3127(9) 0.3958(2) 0.0459(15) Uani 1 1 d . . . . .
O2B O 0.5623(3) 0.2359(9) 0.3563(2) 0.0440(15) Uani 1 1 d . . . . .
O3B O 0.6659(3) 0.2065(9) 0.3577(2) 0.0443(15) Uani 1 1 d . . . . .
H3B H 0.633118 0.193622 0.348864 0.066 Uiso 1 1 calc R U . . .
O4B O 0.5570(2) 0.3131(8) 0.52580(18) 0.0343(12) Uani 1 1 d . . . . .

loop_
_atom_site_aniso_label
_atom_site_aniso_U_11
_atom_site_aniso_U_22
_atom_site_aniso_U_33
_atom_site_aniso_U_23
_atom_site_aniso_U_13
_atom_site_aniso_U_12
C1 0.096(7) 0.076(7) 0.049(6) -0.006(6) -0.021(6) -0.001(6)
Cl1 0.078(2) 0.110(4) 0.067(2) -0.001(2) -0.0108(19) 0.026(2)
Cl2 0.099(3) 0.0473(18) 0.0506(17) -0.0008(14) -0.0032(17) -0.0039(17)
Cl3 0.118(4) 0.053(2) 0.055(2) 0.0072(16) 0.006(2) -0.003(2)
C2' 0.105(10) 0.087(10) 0.058(9) 0.017(9) 0.016(9) 0.000(10)
Cl4' 0.121(14) 0.095(12) 0.056(8) 0.002(9) 0.028(11) 0.005(11)
Cl5' 0.120(11) 0.123(14) 0.044(7) 0.000(9) 0.011(7) -0.032(12)
Cl6' 0.130(13) 0.096(11) 0.065(8) 0.009(8) 0.014(9) 0.041(10)
C2 0.097(8) 0.074(8) 0.056(7) 0.018(6) 0.010(6) 0.002(7)
Cl4 0.079(3) 0.056(3) 0.056(3) 0.0152(19) 0.009(3) 0.007(2)
Cl5 0.130(6) 0.131(7) 0.109(6) 0.009(6) 0.024(4) -0.053(6)
Cl6 0.110(5) 0.068(3) 0.043(2) 0.006(2) 0.000(2) 0.024(3)
C1' 0.103(9) 0.082(9) 0.057(9) -0.003(9) -0.016(9) 0.005(9)
Cl1' 0.129(12) 0.120(13) 0.070(10) 0.019(11) -0.017(10) 0.013(12)
Cl2' 0.139(13) 0.092(12) 0.081(11) -0.016(11) -0.012(11) -0.014(12)
Cl3' 0.112(12) 0.092(12) 0.057(10) 0.001(9) -0.035(9) 0.025(11)
C3 0.059(6) 0.044(5) 0.072(7) -0.002(5) -0.005(5) -0.016(5)
Cl7 0.127(3) 0.0497(15) 0.0632(18) 0.0011(13) 0.0136(18) 0.0003(16)
Cl8 0.0546(14) 0.0571(15) 0.087(2) 0.0007(15) -0.0029(13) 0.0065(12)
Cl9 0.0580(14) 0.0618(16) 0.090(2) -0.0004(16) -0.0103(14) 0.0021(12)
C4 0.062(6) 0.042(5) 0.067(7) 0.007(5) 0.005(5) 0.007(5)
Cl10 0.0527(12) 0.0471(13) 0.0825(18) -0.0015(13) -0.0057(12) 0.0055(10)
Cl11 0.0486(12) 0.0543(14) 0.092(2) -0.0078(14) -0.0091(13) 0.0060(11)
Cl12 0.103(2) 0.0536(14) 0.0562(15) 0.0005(13) 0.0093(15) -0.0049(15)
C1A 0.041(4) 0.025(4) 0.033(4) 0.004(3) -0.008(3) 0.002(3)
C2A 0.059(5) 0.023(4) 0.036(5) 0.002(3) -0.004(4) 0.008(4)
C3A 0.062(5) 0.016(3) 0.032(4) 0.001(3) -0.010(4) 0.001(3)
C4A 0.037(4) 0.031(4) 0.041(5) 0.003(4) -0.007(3) -0.007(3)
C5A 0.053(5) 0.016(3) 0.042(5) 0.001(3) -0.011(4) -0.004(3)
C6A 0.054(5) 0.013(3) 0.035(5) -0.002(3) -0.003(4) 0.002(3)
C7A 0.054(5) 0.012(3) 0.028(4) 0.004(3) -0.004(3) -0.004(3)
C8A 0.054(5) 0.010(3) 0.036(4) -0.002(3) -0.004(4) -0.001(3)
C9A 0.056(5) 0.012(3) 0.030(4) 0.003(3) -0.004(4) -0.004(3)
C10A 0.059(5) 0.015(3) 0.041(5) -0.003(3) -0.006(4) -0.001(3)
C11A 0.055(5) 0.016(3) 0.047(5) -0.004(3) -0.005(4) 0.003(3)
C12A 0.039(4) 0.024(3) 0.039(4) -0.003(3) 0.000(3) 0.003(3)
C13A 0.053(5) 0.017(3) 0.025(4) -0.003(3) -0.003(3) 0.002(3)
C14A 0.060(5) 0.006(3) 0.040(4) -0.002(3) -0.001(4) 0.000(3)
C15A 0.057(5) 0.017(3) 0.048(5) 0.008(3) 0.003(4) -0.006(3)
C16A 0.053(5) 0.034(4) 0.056(6) 0.000(4) 0.006(4) 0.002(4)
C17A 0.057(5) 0.033(4) 0.060(6) -0.010(4) 0.008(5) -0.001(4)
C18A 0.045(5) 0.033(4) 0.046(5) -0.006(4) 0.005(4) -0.002(3)
C19A 0.062(5) 0.020(3) 0.033(4) -0.003(3) 0.004(4) -0.003(4)
C20A 0.045(5) 0.026(4) 0.043(5) -0.004(4) -0.002(4) -0.005(3)
C21A 0.074(6) 0.040(5) 0.028(4) 0.001(4) 0.001(4) 0.004(5)
C22A 0.083(7) 0.042(5) 0.045(5) -0.002(4) -0.003(5) 0.003(5)
C23A 0.085(7) 0.041(5) 0.031(5) -0.006(4) -0.012(5) 0.008(5)
C24A 0.082(8) 0.046(6) 0.067(7) 0.012(6) -0.022(6) -0.003(5)
N1A 0.055(4) 0.033(4) 0.032(4) 0.000(3) -0.006(3) 0.001(3)
O1A 0.054(4) 0.040(3) 0.042(3) -0.006(3) -0.010(3) 0.007(3)
O2A 0.060(4) 0.033(3) 0.033(3) 0.000(3) -0.005(3) -0.002(3)
O3A 0.066(4) 0.034(3) 0.032(3) 0.004(2) 0.006(3) -0.005(3)
O4A 0.054(3) 0.022(2) 0.029(3) -0.001(2) -0.001(3) 0.003(2)
C1B 0.060(5) 0.013(3) 0.032(4) 0.006(3) -0.011(4) -0.004(3)
C2B 0.052(5) 0.027(4) 0.036(5) 0.003(3) -0.002(4) 0.001(3)
C3B 0.049(5) 0.030(4) 0.046(5) 0.008(4) -0.013(4) -0.003(4)
C4B 0.067(6) 0.026(4) 0.032(4) -0.002(3) -0.012(4) -0.001(4)
C5B 0.042(4) 0.026(4) 0.043(5) 0.000(3) 0.002(4) -0.006(3)
C6B 0.044(4) 0.018(3) 0.040(5) -0.002(3) -0.009(4) 0.001(3)
C7B 0.043(4) 0.016(3) 0.048(5) -0.002(3) -0.002(4) 0.008(3)
C8B 0.046(4) 0.012(3) 0.034(4) -0.002(3) -0.002(3) -0.005(3)
C9B 0.047(5) 0.010(3) 0.045(5) 0.003(3) -0.004(4) -0.009(3)
C10B 0.062(5) 0.020(3) 0.033(4) 0.004(3) -0.003(4) -0.004(4)
C11B 0.056(5) 0.019(4) 0.048(5) 0.002(3) -0.004(4) -0.002(3)
C12B 0.047(4) 0.021(3) 0.050(5) 0.000(4) 0.002(4) -0.007(3)
C13B 0.048(4) 0.013(3) 0.041(5) 0.003(3) -0.003(4) -0.007(3)
C14B 0.044(4) 0.019(3) 0.046(5) 0.000(3) 0.008(4) 0.000(3)
C15B 0.053(5) 0.022(4) 0.040(5) -0.004(3) 0.000(4) -0.002(3)
C16B 0.042(4) 0.028(4) 0.060(6) 0.010(4) 0.002(4) -0.001(3)
C17B 0.051(5) 0.033(5) 0.067(7) 0.004(5) 0.015(5) 0.012(4)
C18B 0.064(6) 0.026(4) 0.046(5) 0.005(4) 0.009(5) 0.012(4)
C19B 0.045(4) 0.021(3) 0.045(5) 0.003(4) 0.009(4) 0.000(3)
C20B 0.066(6) 0.020(4) 0.036(5) 0.005(4) 0.005(4) 0.004(4)
C21B 0.055(5) 0.055(6) 0.038(5) -0.003(4) -0.003(4) 0.002(5)
C22B 0.067(6) 0.062(7) 0.048(6) 0.011(5) 0.002(5) -0.011(5)
C23B 0.069(7) 0.081(8) 0.046(6) 0.010(6) -0.009(5) -0.004(6)
C24B 0.113(10) 0.044(6) 0.052(7) 0.002(5) -0.017(7) 0.003(6)
N1B 0.053(4) 0.049(5) 0.044(5) 0.003(4) -0.006(4) 0.003(4)
O1B 0.052(3) 0.037(3) 0.049(4) 0.003(3) -0.008(3) -0.003(3)
O2B 0.068(4) 0.030(3) 0.034(3) 0.002(2) -0.005(3) 0.006(3)
O3B 0.065(4) 0.036(3) 0.032(3) -0.001(3) 0.002(3) 0.005(3)
O4B 0.039(3) 0.030(3) 0.034(3) -0.001(2) -0.001(2) -0.005(2)

loop_
_atom_type_symbol
_atom_type_description
_atom_type_scat_dispersion_real
_atom_type_scat_dispersion_imag
_atom_type_scat_source
C C 0.0181 0.0091 'International Tables Vol C Tables 4.2.6.8 and 6.1.1.4'
H H 0.0000 0.0000 'International Tables Vol C Tables 4.2.6.8 and 6.1.1.4'
Cl Cl 0.3639 0.7018 'International Tables Vol C Tables 4.2.6.8 and 6.1.1.4'
N N 0.0311 0.0180 'International Tables Vol C Tables 4.2.6.8 and 6.1.1.4'
O O 0.0492 0.0322 'International Tables Vol C Tables 4.2.6.8 and 6.1.1.4'

loop_
_exptl_crystal_face_index_h
_exptl_crystal_face_index_k
_exptl_crystal_face_index_l
_exptl_crystal_face_perp_dist
-1 11 4 0.0678
-16 0 0 0.0609
-3 -20 0 0.0335
11 -4 3 0.1008
2 20 -1 0.0101
1 4 -4 0.0444
14 -8 0 0.0588
-7 18 0 0.0337
14 9 0 0.0540
-1 -13 -4 0.0411

loop_
_geom_angle_atom_site_label_1
_geom_angle_atom_site_label_2
_geom_angle_atom_site_label_3
_geom_angle
_geom_angle_site_symmetry_1
_geom_angle_site_symmetry_3
_geom_angle_publ_flag
Cl1 C1 H1 109.7 . . ?
Cl2 C1 H1 109.7 . . ?
Cl2 C1 Cl1 110.1(7) . . ?
Cl3 C1 H1 109.7 . . ?
Cl3 C1 Cl1 108.9(7) . . ?
Cl3 C1 Cl2 108.7(7) . . ?
Cl4' C2' H2' 112.2 . . ?
Cl4' C2' Cl5' 100.8(19) . . ?
Cl4' C2' Cl6' 107(2) . . ?
Cl5' C2' H2' 112.2 . . ?
Cl5' C2' Cl6' 112(2) . . ?
Cl6' C2' H2' 112.2 . . ?
Cl4 C2 H2 108.0 . . ?
Cl4 C2 Cl5 113.4(9) . . ?
Cl4 C2 Cl6 108.4(8) . . ?
Cl5 C2 H2 108.0 . . ?
Cl5 C2 Cl6 110.7(9) . . ?
Cl6 C2 H2 108.0 . . ?
Cl1' C1' H1' 104.5 . . ?
Cl2' C1' H1' 104.5 . . ?
Cl2' C1' Cl1' 109(2) . . ?
Cl3' C1' H1' 104.5 . . ?
Cl3' C1' Cl1' 112(2) . . ?
Cl3' C1' Cl2' 121(3) . . ?
Cl7 C3 H3 109.6 . . ?
Cl8 C3 H3 109.6 . . ?
Cl8 C3 Cl7 109.0(7) . . ?
Cl8 C3 Cl9 109.8(6) . . ?
Cl9 C3 H3 109.6 . . ?
Cl9 C3 Cl7 109.3(6) . . ?
Cl10 C4 H4 108.5 . . ?
Cl10 C4 Cl11 110.0(7) . . ?
Cl10 C4 Cl12 110.2(6) . . ?
Cl11 C4 H4 108.5 . . ?
Cl11 C4 Cl12 110.9(6) . . ?
Cl12 C4 H4 108.5 . . ?
C2A C1A C6A 124.9(8) . . ?
C2A C1A O4A 114.0(8) . . ?
O4A C1A C6A 121.1(8) . . ?
C1A C2A H2AA 119.3 . . ?
C1A C2A C3A 121.3(9) . . ?
C3A C2A H2AA 119.3 . . ?
C2A C3A C4A 115.0(8) . . ?
N1A C3A C2A 123.8(9) . . ?
N1A C3A C4A 121.1(8) . . ?
C3A C4A H4A 118.7 . . ?
C5A C4A C3A 122.5(8) . . ?
C5A C4A H4A 118.7 . . ?
C4A C5A H5A 118.9 . . ?
C4A C5A C6A 122.3(8) . . ?
C6A C5A H5A 118.9 . . ?
C1A C6A C5A 113.8(8) . . ?
C1A C6A C7A 118.1(8) . . ?
C5A C6A C7A 127.8(8) . . ?
C6A C7A C14A 124.6(8) . . ?
C8A C7A C6A 117.4(8) . . ?
C8A C7A C14A 118.0(8) . . ?
C7A C8A C9A 122.8(8) . . ?
C7A C8A C13A 121.0(8) . . ?
C9A C8A C13A 116.1(8) . . ?
C8A C9A C10A 121.7(8) . . ?
C20A C9A C8A 120.6(8) . . ?
C20A C9A C10A 117.7(8) . . ?
C9A C10A C11A 119.8(8) . . ?
O2A C10A C9A 122.9(9) . . ?
O2A C10A C11A 117.3(8) . . ?
C12A C11A C10A 116.1(8) . . ?
O1A C11A C10A 118.5(8) . . ?
O1A C11A C12A 125.3(9) . . ?
C11A C12A H12A 118.5 . . ?
C13A C12A C11A 123.0(8) . . ?
C13A C12A H12A 118.5 . . ?
C12A C13A C8A 123.2(8) . . ?
O4A C13A C8A 120.1(7) . . ?
O4A C13A C12A 116.7(8) . . ?
C15A C14A C7A 123.0(8) . . ?
C19A C14A C7A 119.8(8) . . ?
C19A C14A C15A 117.2(9) . . ?
C14A C15A H15A 119.9 . . ?
C14A C15A C16A 120.3(9) . . ?
C16A C15A H15A 119.9 . . ?
C15A C16A H16A 119.3 . . ?
C17A C16A C15A 121.3(9) . . ?
C17A C16A H16A 119.3 . . ?
C16A C17A H17A 120.9 . . ?
C16A C17A C18A 118.1(9) . . ?
C18A C17A H17A 120.9 . . ?
C17A C18A H18A 120.1 . . ?
C17A C18A C19A 119.7(10) . . ?
C19A C18A H18A 120.1 . . ?
C14A C19A C18A 122.6(9) . . ?
C14A C19A C20A 120.8(8) . . ?
C18A C19A C20A 116.5(8) . . ?
C9A C20A C19A 116.4(8) . . ?
O3A C20A C9A 123.4(8) . . ?
O3A C20A C19A 119.9(8) . . ?
H21A C21A H21B 107.8 . . ?
C22A C21A H21A 109.0 . . ?
C22A C21A H21B 109.0 . . ?
N1A C21A H21A 109.0 . . ?
N1A C21A H21B 109.0 . . ?
N1A C21A C22A 113.1(8) . . ?
C21A C22A H22A 109.5 . . ?
C21A C22A H22B 109.5 . . ?
C21A C22A H22C 109.5 . . ?
H22A C22A H22B 109.5 . . ?
H22A C22A H22C 109.5 . . ?
H22B C22A H22C 109.5 . . ?
H23A C23A H23B 107.9 . . ?
C24A C23A H23A 109.2 . . ?
C24A C23A H23B 109.2 . . ?
N1A C23A H23A 109.2 . . ?
N1A C23A H23B 109.2 . . ?
N1A C23A C24A 111.9(9) . . ?
C23A C24A H24A 109.5 . . ?
C23A C24A H24B 109.5 . . ?
C23A C24A H24C 109.5 . . ?
H24A C24A H24B 109.5 . . ?
H24A C24A H24C 109.5 . . ?
H24B C24A H24C 109.5 . . ?
C3A N1A C21A 121.4(8) . . ?
C3A N1A C23A 123.4(8) . . ?
C21A N1A C23A 115.1(8) . . ?
C10A O2A H2A 109.5 . . ?
C13A O4A C1A 120.5(7) . . ?
C2B C1B C6B 125.9(8) . . ?
C2B C1B O4B 113.1(8) . . ?
O4B C1B C6B 121.0(7) . . ?
C1B C2B H2B 120.6 . . ?
C1B C2B C3B 118.8(9) . . ?
C3B C2B H2B 120.6 . . ?
C4B C3B C2B 116.2(9) . . ?
N1B C3B C2B 121.4(9) . . ?
N1B C3B C4B 122.4(8) . . ?
C3B C4B H4B 118.5 . . ?
C5B C4B C3B 123.0(9) . . ?
C5B C4B H4B 118.5 . . ?
C4B C5B H5B 118.6 . . ?
C4B C5B C6B 122.8(9) . . ?
C6B C5B H5B 118.6 . . ?
C1B C6B C5B 113.0(8) . . ?
C1B C6B C7B 118.2(7) . . ?
C7B C6B C5B 128.5(8) . . ?
C6B C7B C14B 124.6(8) . . ?
C8B C7B C6B 118.9(8) . . ?
C8B C7B C14B 116.5(8) . . ?
C7B C8B C9B 123.9(8) . . ?
C7B C8B C13B 119.3(8) . . ?
C9B C8B C13B 116.7(7) . . ?
C8B C9B C10B 121.6(8) . . ?
C8B C9B C20B 118.1(8) . . ?
C10B C9B C20B 120.3(8) . . ?
C9B C10B C11B 120.0(8) . . ?
O2B C10B C9B 120.7(9) . . ?
O2B C10B C11B 119.3(9) . . ?
C12B C11B C10B 117.2(8) . . ?
O1B C11B C10B 118.7(9) . . ?
O1B C11B C12B 124.0(9) . . ?
C11B C12B H12B 119.7 . . ?
C13B C12B C11B 120.6(9) . . ?
C13B C12B H12B 119.7 . . ?
C12B C13B C8B 123.6(8) . . ?
O4B C13B C8B 120.1(7) . . ?
O4B C13B C12B 116.3(8) . . ?
C15B C14B C7B 123.8(8) . . ?
C19B C14B C7B 119.0(8) . . ?
C19B C14B C15B 117.1(8) . . ?
C14B C15B H15B 119.9 . . ?
C16B C15B C14B 120.3(8) . . ?
C16B C15B H15B 119.9 . . ?
C15B C16B H16B 119.1 . . ?
C17B C16B C15B 121.7(9) . . ?
C17B C16B H16B 119.1 . . ?
C16B C17B H17B 120.0 . . ?
C16B C17B C18B 119.9(9) . . ?
C18B C17B H17B 120.0 . . ?
C17B C18B H18B 119.5 . . ?
C17B C18B C19B 121.0(9) . . ?
C19B C18B H18B 119.5 . . ?
C18B C19B C14B 119.5(9) . . ?
C18B C19B C20B 119.6(9) . . ?
C20B C19B C14B 120.5(8) . . ?
C19B C20B C9B 120.5(8) . . ?
O3B C20B C9B 119.5(9) . . ?
O3B C20B C19B 119.9(8) . . ?
H21C C21B H21D 107.8 . . ?
C22B C21B H21C 109.0 . . ?
C22B C21B H21D 109.0 . . ?
C22B C21B N1B 112.7(9) . . ?
N1B C21B H21C 109.0 . . ?
N1B C21B H21D 109.0 . . ?
C21B C22B H22D 109.5 . . ?
C21B C22B H22E 109.5 . . ?
C21B C22B H22F 109.5 . . ?
H22D C22B H22E 109.5 . . ?
H22D C22B H22F 109.5 . . ?
H22E C22B H22F 109.5 . . ?
H23C C23B H23D 108.0 . . ?
C24B C23B H23C 109.3 . . ?
C24B C23B H23D 109.3 . . ?
N1B C23B H23C 109.3 . . ?
N1B C23B H23D 109.3 . . ?
N1B C23B C24B 111.4(11) . . ?
C23B C24B H24D 109.5 . . ?
C23B C24B H24E 109.5 . . ?
C23B C24B H24F 109.5 . . ?
H24D C24B H24E 109.5 . . ?
H24D C24B H24F 109.5 . . ?
H24E C24B H24F 109.5 . . ?
C3B N1B C21B 122.2(8) . . ?
C3B N1B C23B 121.9(9) . . ?
C21B N1B C23B 115.8(9) . . ?
C20B O3B H3B 109.5 . . ?
C13B O4B C1B 120.9(7) . . ?

loop_
_geom_bond_atom_site_label_1
_geom_bond_atom_site_label_2
_geom_bond_distance
_geom_bond_site_symmetry_2
_geom_bond_publ_flag
C1 H1 1.0000 . ?
C1 Cl1 1.770(12) . ?
C1 Cl2 1.764(12) . ?
C1 Cl3 1.749(12) . ?
C2' H2' 1.0000 . ?
C2' Cl5' 1.75(2) . ?
C2' Cl6' 1.76(2) . ?
Cl4' C2' 1.75(2) . ?
C2 H2 1.0000 . ?
C2 Cl4 1.742(12) . ?
C2 Cl5 1.749(12) . ?
C2 Cl6 1.771(12) . ?
C1' H1' 1.0000 . ?
C1' Cl1' 1.75(2) . ?
C1' Cl2' 1.75(2) . ?
C1' Cl3' 1.75(2) . ?
C3 H3 1.0000 . ?
Cl7 C3 1.777(14) . ?
Cl8 C3 1.747(12) . ?
Cl9 C3 1.756(11) . ?
C4 H4 1.0000 . ?
Cl10 C4 1.751(11) . ?
Cl11 C4 1.753(12) . ?
Cl12 C4 1.766(13) . ?
C1A C2A 1.363(13) . ?
C1A C6A 1.415(12) . ?
C2A H2AA 0.9500 . ?
C3A C2A 1.406(13) . ?
C3A C4A 1.445(13) . ?
C4A H4A 0.9500 . ?
C4A C5A 1.368(13) . ?
C5A H5A 0.9500 . ?
C5A C6A 1.423(12) . ?
C7A C6A 1.463(12) . ?
C7A C8A 1.376(12) . ?
C7A C14A 1.469(13) . ?
C8A C9A 1.428(12) . ?
C9A C10A 1.431(13) . ?
C9A C20A 1.399(13) . ?
C10A C11A 1.502(14) . ?
C12A C11A 1.399(13) . ?
C12A H12A 0.9500 . ?
C13A C8A 1.446(13) . ?
C13A C12A 1.374(12) . ?
C14A C15A 1.384(13) . ?
C14A C19A 1.374(13) . ?
C15A H15A 0.9500 . ?
C15A C16A 1.403(13) . ?
C16A H16A 0.9500 . ?
C16A C17A 1.378(15) . ?
C17A H17A 0.9500 . ?
C17A C18A 1.380(15) . ?
C18A H18A 0.9500 . ?
C19A C18A 1.393(13) . ?
C20A C19A 1.516(13) . ?
C21A H21A 0.9900 . ?
C21A H21B 0.9900 . ?
C21A C22A 1.532(15) . ?
C22A H22A 0.9800 . ?
C22A H22B 0.9800 . ?
C22A H22C 0.9800 . ?
C23A H23A 0.9900 . ?
C23A H23B 0.9900 . ?
C23A C24A 1.514(15) . ?
C24A H24A 0.9800 . ?
C24A H24B 0.9800 . ?
C24A H24C 0.9800 . ?
N1A C3A 1.330(12) . ?
N1A C21A 1.469(14) . ?
N1A C23A 1.474(13) . ?
O1A C11A 1.248(11) . ?
O2A C10A 1.275(11) . ?
O2A H2A 0.8400 . ?
O3A C20A 1.256(12) . ?
O4A C1A 1.391(10) . ?
O4A C13A 1.333(10) . ?
C1B C2B 1.367(13) . ?
C1B C6B 1.407(13) . ?
C2B H2B 0.9500 . ?
C2B C3B 1.431(13) . ?
C3B C4B 1.411(15) . ?
C3B N1B 1.366(14) . ?
C4B H4B 0.9500 . ?
C5B C4B 1.339(13) . ?
C5B H5B 0.9500 . ?
C6B C5B 1.431(13) . ?
C6B C7B 1.426(13) . ?
C8B C7B 1.410(12) . ?
C8B C13B 1.430(12) . ?
C9B C8B 1.421(13) . ?
C10B C9B 1.422(13) . ?
C10B C11B 1.468(14) . ?
C11B C12B 1.429(14) . ?
C12B H12B 0.9500 . ?
C13B C12B 1.384(13) . ?
C14B C7B 1.499(12) . ?
C14B C15B 1.433(13) . ?
C15B H15B 0.9500 . ?
C15B C16B 1.368(13) . ?
C16B H16B 0.9500 . ?
C17B C16B 1.365(15) . ?
C17B H17B 0.9500 . ?
C18B C17B 1.372(16) . ?
C18B H18B 0.9500 . ?
C19B C14B 1.426(13) . ?
C19B C18B 1.399(13) . ?
C20B C9B 1.438(13) . ?
C20B C19B 1.425(14) . ?
C21B H21C 0.9900 . ?
C21B H21D 0.9900 . ?
C21B C22B 1.472(16) . ?
C22B H22D 0.9800 . ?
C22B H22E 0.9800 . ?
C22B H22F 0.9800 . ?
C23B H23C 0.9900 . ?
C23B H23D 0.9900 . ?
C23B C24B 1.506(18) . ?
C24B H24D 0.9800 . ?
C24B H24E 0.9800 . ?
C24B H24F 0.9800 . ?
N1B C21B 1.477(13) . ?
N1B C23B 1.491(14) . ?
O1B C11B 1.248(12) . ?
O2B C10B 1.274(11) . ?
O3B C20B 1.301(11) . ?
O3B H3B 0.8400 . ?
O4B C1B 1.384(10) . ?
O4B C13B 1.345(10) . ?

loop_
_geom_torsion_atom_site_label_1
_geom_torsion_atom_site_label_2
_geom_torsion_atom_site_label_3
_geom_torsion_atom_site_label_4
_geom_torsion
_geom_torsion_site_symmetry_1
_geom_torsion_site_symmetry_2
_geom_torsion_site_symmetry_3
_geom_torsion_site_symmetry_4
_geom_torsion_publ_flag
C1A O4A C13A C8A -9.1(10) . . . . ?
C1A O4A C13A C12A 173.1(6) . . . . ?
C2A C1A C6A C5A 4.1(12) . . . . ?
C2A C1A C6A C7A 179.7(7) . . . . ?
C2A C3A C4A C5A 0.2(11) . . . . ?
C3A C4A C5A C6A 1.0(12) . . . . ?
C3A N1A C21A C22A 88.7(10) . . . . ?
C3A N1A C23A C24A 91.2(12) . . . . ?
C4A C3A C2A C1A 0.8(11) . . . . ?
C4A C5A C6A C1A -3.0(11) . . . . ?
C4A C5A C6A C7A -178.0(8) . . . . ?
C6A C1A C2A C3A -3.2(13) . . . . ?
C6A C7A C8A C9A -171.1(7) . . . . ?
C6A C7A C8A C13A 11.6(10) . . . . ?
C6A C7A C14A C15A -17.9(11) . . . . ?
C6A C7A C14A C19A 165.0(7) . . . . ?
C7A C8A C9A C10A -177.1(7) . . . . ?
C7A C8A C9A C20A 3.6(11) . . . . ?
C7A C14A C15A C16A 179.0(7) . . . . ?
C7A C14A C19A C18A -174.2(7) . . . . ?
C7A C14A C19A C20A 8.6(11) . . . . ?
C8A C7A C6A C1A -10.0(10) . . . . ?
C8A C7A C6A C5A 164.9(7) . . . . ?
C8A C7A C14A C15A 163.5(7) . . . . ?
C8A C7A C14A C19A -13.6(10) . . . . ?
C8A C9A C10A C11A 2.1(11) . . . . ?
C8A C9A C10A O2A -178.0(7) . . . . ?
C8A C9A C20A C19A -8.6(11) . . . . ?
C8A C9A C20A O3A 177.1(8) . . . . ?
C8A C13A C12A C11A 1.4(12) . . . . ?
C9A C10A C11A C12A -2.7(11) . . . . ?
C9A C10A C11A O1A 174.9(7) . . . . ?
C9A C20A C19A C14A 2.5(11) . . . . ?
C9A C20A C19A C18A -174.9(7) . . . . ?
C10A C9A C20A C19A 172.1(7) . . . . ?
C10A C9A C20A O3A -2.1(12) . . . . ?
C12A C13A C8A C7A 175.4(7) . . . . ?
C12A C13A C8A C9A -2.1(11) . . . . ?
C13A C8A C9A C10A 0.3(10) . . . . ?
C13A C8A C9A C20A -178.9(7) . . . . ?
C13A C12A C11A C10A 1.0(11) . . . . ?
C13A C12A C11A O1A -176.4(7) . . . . ?
C13A O4A C1A C2A -169.9(7) . . . . ?
C13A O4A C1A C6A 10.5(10) . . . . ?
C14A C7A C6A C1A 171.4(7) . . . . ?
C14A C7A C6A C5A -13.8(12) . . . . ?
C14A C7A C8A C9A 7.6(10) . . . . ?
C14A C7A C8A C13A -169.7(6) . . . . ?
C14A C15A C16A C17A -4.5(13) . . . . ?
C14A C19A C18A C17A -4.9(13) . . . . ?
C15A C14A C19A C18A 8.5(12) . . . . ?
C15A C14A C19A C20A -168.7(7) . . . . ?
C15A C16A C17A C18A 8.2(14) . . . . ?
C16A C17A C18A C19A -3.6(13) . . . . ?
C19A C14A C15A C16A -3.8(11) . . . . ?
C20A C9A C10A C11A -178.7(7) . . . . ?
C20A C9A C10A O2A 1.2(12) . . . . ?
C20A C19A C18A C17A 172.4(8) . . . . ?
C21A N1A C3A C2A -7.3(12) . . . . ?
C21A N1A C3A C4A 171.4(7) . . . . ?
C21A N1A C23A C24A -91.0(11) . . . . ?
C23A N1A C3A C2A 170.3(8) . . . . ?
C23A N1A C3A C4A -11.0(12) . . . . ?
C23A N1A C21A C22A -89.1(10) . . . . ?
N1A C3A C2A C1A 179.6(8) . . . . ?
N1A C3A C4A C5A -178.6(8) . . . . ?
O2A C10A C11A C12A 177.3(7) . . . . ?
O2A C10A C11A O1A -5.0(11) . . . . ?
O3A C20A C19A C14A 177.0(8) . . . . ?
O3A C20A C19A C18A -0.4(12) . . . . ?
O4A C1A C2A C3A 177.2(7) . . . . ?
O4A C1A C6A C5A -176.3(6) . . . . ?
O4A C1A C6A C7A -0.7(11) . . . . ?
O4A C13A C8A C7A -2.2(11) . . . . ?
O4A C13A C8A C9A -179.7(6) . . . . ?
O4A C13A C12A C11A 179.1(7) . . . . ?
C1B C2B C3B C4B -0.6(12) . . . . ?
C1B C2B C3B N1B 179.5(8) . . . . ?
C1B C6B C5B C4B -4.6(11) . . . . ?
C1B C6B C7B C8B -9.0(11) . . . . ?
C1B C6B C7B C14B 173.0(7) . . . . ?
C1B O4B C13B C8B -8.2(10) . . . . ?
C1B O4B C13B C12B 174.4(6) . . . . ?
C2B C1B C6B C5B 5.0(11) . . . . ?
C2B C1B C6B C7B 179.6(7) . . . . ?
C2B C3B C4B C5B 0.8(12) . . . . ?
C2B C3B N1B C21B -7.3(14) . . . . ?
C2B C3B N1B C23B 169.0(10) . . . . ?
C3B N1B C21B C22B 91.4(12) . . . . ?
C3B N1B C23B C24B 92.5(14) . . . . ?
C4B C3B N1B C21B 172.7(9) . . . . ?
C4B C3B N1B C23B -11.0(15) . . . . ?
C5B C6B C7B C8B 164.6(7) . . . . ?
C5B C6B C7B C14B -13.4(13) . . . . ?
C6B C1B C2B C3B -2.6(13) . . . . ?
C6B C5B C4B C3B 2.0(13) . . . . ?
C7B C6B C5B C4B -178.6(8) . . . . ?
C7B C8B C13B C12B 174.2(7) . . . . ?
C7B C8B C13B O4B -2.9(10) . . . . ?
C7B C14B C15B C16B 178.3(8) . . . . ?
C8B C13B C12B C11B 1.1(11) . . . . ?
C9B C8B C7B C6B -171.2(7) . . . . ?
C9B C8B C7B C14B 7.0(11) . . . . ?
C9B C8B C13B C12B -3.4(10) . . . . ?
C9B C8B C13B O4B 179.5(6) . . . . ?
C9B C10B C11B C12B -7.0(11) . . . . ?
C9B C10B C11B O1B 174.4(7) . . . . ?
C9B C20B C19B C14B 0.0(12) . . . . ?
C9B C20B C19B C18B -173.4(7) . . . . ?
C10B C9B C8B C7B -177.3(7) . . . . ?
C10B C9B C8B C13B 0.2(10) . . . . ?
C10B C11B C12B C13B 4.1(11) . . . . ?
C11B C10B C9B C8B 5.0(11) . . . . ?
C11B C10B C9B C20B -175.0(7) . . . . ?
C13B C8B C7B C6B 11.4(10) . . . . ?
C13B C8B C7B C14B -170.4(6) . . . . ?
C13B O4B C1B C2B -170.6(7) . . . . ?
C13B O4B C1B C6B 10.7(10) . . . . ?
C14B C15B C16B C17B -1.8(13) . . . . ?
C14B C19B C18B C17B -1.6(12) . . . . ?
C15B C14B C7B C6B -17.8(12) . . . . ?
C15B C14B C7B C8B 164.1(7) . . . . ?
C18B C17B C16B C15B 6.3(14) . . . . ?
C18B C19B C14B C7B -176.6(7) . . . . ?
C18B C19B C14B C15B 5.9(11) . . . . ?
C19B C14B C7B C6B 164.8(7) . . . . ?
C19B C14B C7B C8B -13.3(10) . . . . ?
C19B C14B C15B C16B -4.3(12) . . . . ?
C19B C18B C17B C16B -4.5(13) . . . . ?
C19B C20B C9B C8B -6.5(11) . . . . ?
C19B C20B C9B C10B 173.5(7) . . . . ?
C20B C9B C8B C7B 2.7(11) . . . . ?
C20B C9B C8B C13B -179.8(7) . . . . ?
C20B C19B C14B C7B 10.0(11) . . . . ?
C20B C19B C14B C15B -167.6(7) . . . . ?
C20B C19B C18B C17B 171.9(8) . . . . ?
C21B N1B C23B C24B -90.9(12) . . . . ?
C23B N1B C21B C22B -85.1(12) . . . . ?
N1B C3B C4B C5B -179.3(9) . . . . ?
O1B C11B C12B C13B -177.5(7) . . . . ?
O2B C10B C9B C8B -177.8(7) . . . . ?
O2B C10B C9B C20B 2.2(11) . . . . ?
O2B C10B C11B C12B 175.7(7) . . . . ?
O2B C10B C11B O1B -2.8(12) . . . . ?
O3B C20B C9B C8B 176.2(7) . . . . ?
O3B C20B C9B C10B -3.8(11) . . . . ?
O3B C20B C19B C14B 177.3(8) . . . . ?
O3B C20B C19B C18B 3.9(12) . . . . ?
O4B C1B C2B C3B 178.8(7) . . . . ?
O4B C1B C6B C5B -176.5(6) . . . . ?
O4B C1B C6B C7B -1.8(11) . . . . ?
O4B C13B C12B C11B 178.3(6) . . . . ?

loop_
_exptl_oxdiff_crystal_face_indexfrac_h
_exptl_oxdiff_crystal_face_indexfrac_k
_exptl_oxdiff_crystal_face_indexfrac_l
_exptl_oxdiff_crystal_face_x
_exptl_oxdiff_crystal_face_y
_exptl_oxdiff_crystal_face_z
-1.3788 10.6228 3.8804 -0.5633 0.5372 -0.6278
-15.5817 -0.0920 0.0634 -0.5092 0.4813 0.7134
-2.7100 -20.2818 0.3636 0.7413 0.5076 0.4391
10.5996 -4.4676 3.1849 0.4676 0.3235 -0.8226
1.7763 20.3322 -0.6253 -0.7687 -0.5266 -0.3630
0.9612 3.5167 -4.4716 -0.0223 -0.8814 0.4719
14.2559 -8.3576 -0.0609 0.8146 -0.2903 -0.5021
-7.2348 18.2123 -0.4195 -0.9813 -0.1815 0.0645
14.1127 8.7224 0.1519 0.1001 -0.5531 -0.8270
-1.0574 -13.1116 -3.5017 0.5784 -0.3527 0.7356
